data_4118496
loop_
_publ_author_name
'Kim S\/oholm Halskov'
'Tore Kiilerich Johansen'
'Rebecca L. Davis'
'Marianne Steurer'
'Frank Jensen'
'Karl Anker J\/orgensen'

_publ_contact_author_email jacobo@chem.au.dk
_publ_contact_author_name 'Jacob Overgaard'
_publ_section_title
;
 Cross-trienamines in Asymmetric Organocatalysis
;
_journal_name_full 'Journal of the American Chemical Society'
_journal_page_first 12943
_journal_page_last 12946
_journal_paper_doi 10.1021/ja3068269
_journal_volume 134
_journal_year 2012
_chemical_absolute_configuration ad
_chemical_formula_moiety 'C33 H41 Cl N2 O5 S Si'
_chemical_formula_sum 'C33 H41 Cl N2 O5 S Si'
_chemical_formula_weight 641.28
_chemical_name_systematic
;
 ? 
;
_space_group_crystal_system orthorhombic
_space_group_IT_number 19
_space_group_name_Hall 'P 2ac 2ab'
_space_group_name_H-M_alt 'P 21 21 21'
_symmetry_space_group_name_Hall 'P 2ac 2ab'
_symmetry_space_group_name_H-M 'P 21 21 21'
_atom_sites_solution_hydrogens geom
_atom_sites_solution_primary direct
_atom_sites_solution_secondary difmap
_audit_creation_date 2012-02-22
_audit_creation_method
;
  Olex2 1.1
  (compiled 2011.11.01 svn.r2039, GUI svn.r3906)
;
_cell_angle_alpha 90.00
_cell_angle_beta 90.00
_cell_angle_gamma 90.00
_cell_formula_units_Z 4
_cell_length_a 10.9824(4)
_cell_length_b 15.9803(7)
_cell_length_c 18.9154(8)
_cell_measurement_reflns_used 9889
_cell_measurement_temperature 100(1)
_cell_measurement_theta_max 29.064
_cell_measurement_theta_min 2.154
_cell_volume 3319.7(2)
_computing_data_reduction 'SAINT v7.68A (Bruker, 2009)'
_computing_molecular_graphics
;
O. V. Dolomanov, L. J. Bourhis, R. J. Gildea, J. A. K. Howard and H. Puschmann,
OLEX2: a complete structure solution, refinement and analysis program.
J. Appl. Cryst. (2009). 42, 339-341.
;
_computing_publication_material
;
O. V. Dolomanov, L. J. Bourhis, R. J. Gildea, J. A. K. Howard and H. Puschmann,
OLEX2: a complete structure solution, refinement and analysis program.
J. Appl. Cryst. (2009). 42, 339-341.
;
_computing_structure_refinement
;
SHELXL, G.M. Sheldrick, Acta Cryst.
2008). A64, 112-122
;
_computing_structure_solution
;
SHELXS, G.M. Sheldrick, Acta Cryst.
(2008). A64, 112-122
;
_diffrn_ambient_temperature 100
_diffrn_detector_area_resol_mean 8
_diffrn_measured_fraction_theta_full 0.993
_diffrn_measured_fraction_theta_max 0.993
_diffrn_measurement_device_type 'Bruker SMART APEX CCD area detector'
_diffrn_measurement_method '\w and \f scans'
_diffrn_radiation_monochromator graphite
_diffrn_radiation_type MoK\a
_diffrn_radiation_wavelength 0.71073
_diffrn_reflns_av_R_equivalents 0.0266
_diffrn_reflns_av_unetI/netI 0.0128
_diffrn_reflns_limit_h_max 13
_diffrn_reflns_limit_h_min -14
_diffrn_reflns_limit_k_max 21
_diffrn_reflns_limit_k_min -18
_diffrn_reflns_limit_l_max 24
_diffrn_reflns_limit_l_min -23
_diffrn_reflns_number 64483
_diffrn_reflns_theta_full 27.88
_diffrn_reflns_theta_max 27.88
_diffrn_reflns_theta_min 2.15
_diffrn_source 'sealed tube'
_exptl_absorpt_coefficient_mu 0.256
_exptl_absorpt_correction_T_max 0.9948
_exptl_absorpt_correction_T_min 0.9156
_exptl_absorpt_correction_type multi-scan
_exptl_absorpt_process_details
;
SADABS-2008/1 (Bruker,2008) was used for absorption correction.
R(int) was 0.0432 before and 0.0378 after correction.
The Ratio of minimum to maximum transmission is 0.9204.
The \l/2 correction factor is 0.0015.
;
_exptl_crystal_colour 'clear light colourless'
_exptl_crystal_colour_lustre clear
_exptl_crystal_colour_modifier light
_exptl_crystal_colour_primary colourless
_exptl_crystal_density_diffrn 1.283
_exptl_crystal_description block
_exptl_crystal_F_000 1360
_exptl_crystal_size_max 0.338
_exptl_crystal_size_mid 0.293
_exptl_crystal_size_min 0.206
_refine_diff_density_max 0.550
_refine_diff_density_min -0.474
_refine_diff_density_rms 0.041
_refine_ls_abs_structure_details 'Flack H D (1983), Acta Cryst. A39, 876-881'
_refine_ls_abs_structure_Flack 0.0(4)
_refine_ls_extinction_method none
_refine_ls_goodness_of_fit_ref 1.040
_refine_ls_hydrogen_treatment mixed
_refine_ls_matrix_type full
_refine_ls_number_parameters 396
_refine_ls_number_reflns 4382
_refine_ls_number_restraints 0
_refine_ls_restrained_S_all 1.040
_refine_ls_R_factor_all 0.0305
_refine_ls_R_factor_gt 0.0281
_refine_ls_shift/su_max 0.001
_refine_ls_shift/su_mean 0.000
_refine_ls_structure_factor_coef Fsqd
_refine_ls_weighting_details 'calc w=1/[\s^2^(Fo^2^)+(0.0396P)^2^+1.1392P] where P=(Fo^2^+2Fc^2^)/3'
_refine_ls_weighting_scheme calc
_refine_ls_wR_factor_gt 0.0707
_refine_ls_wR_factor_ref 0.0722
_reflns_number_gt 4175
_reflns_number_total 4382
_reflns_threshold_expression >2sigma(I)
_cod_data_source_file ja3068269_si_004.cif
_cod_data_source_block 11jo0033a_01
_cod_database_code 4118496

loop_
_space_group_symop_id
_space_group_symop_operation_xyz
1 'x, y, z'
2 '-x+1/2, -y, z+1/2'
3 'x+1/2, -y+1/2, -z'
4 '-x, y+1/2, -z+1/2'

loop_
_atom_site_label
_atom_site_type_symbol
_atom_site_fract_x
_atom_site_fract_y
_atom_site_fract_z
_atom_site_U_iso_or_equiv
_atom_site_adp_type
_atom_site_occupancy
_atom_site_symmetry_multiplicity
_atom_site_calc_flag
_atom_site_refinement_flags
Si Si -0.94960(4) 0.15236(3) -0.63118(3) 0.01502(10) Uani 1 1 d .
S S -1.00389(5) -0.22727(3) -0.61851(2) 0.02480(12) Uani 1 1 d .
Cl1 Cl -0.36570(5) 0.16930(4) -0.65514(3) 0.03680(15) Uani 1 1 d .
O1 O -0.49600(12) -0.02352(9) -0.88156(7) 0.0224(3) Uani 1 1 d .
O2 O -0.78009(13) 0.09008(10) -0.96481(7) 0.0248(3) Uani 1 1 d .
O3 O -0.81819(12) 0.12388(8) -0.66953(7) 0.0165(3) Uani 1 1 d .
O4 O -0.94761(16) -0.25315(9) -0.55028(7) 0.0273(3) Uani 1 1 d .
O5 O -0.53502(13) -0.08139(9) -0.77535(8) 0.0263(3) Uani 1 1 d .
N6 N -0.63327(15) 0.17916(10) -0.92235(8) 0.0193(3) Uani 1 1 d .
H6 H -0.6256 0.2117 -0.9596 0.023 Uiso 1 1 calc R
O7 C -0.81305(16) 0.06889(11) -0.72511(9) 0.0141(3) Uani 1 1 d .
N1 C -0.74942(17) -0.05536(12) -0.65260(10) 0.0173(4) Uani 1 1 d .
HA H -0.6660 -0.0773 -0.6596 0.021 Uiso 1 1 calc R
HB H -0.7451 -0.0126 -0.6148 0.021 Uiso 1 1 calc R
N2 C -0.71514(17) 0.11530(12) -0.91711(9) 0.0175(4) Uani 1 1 d .
C C -0.54474(17) 0.12499(12) -0.74563(9) 0.0176(3) Uani 1 1 d .
H H -0.5713 0.0874 -0.7099 0.021 Uiso 1 1 calc R
C2 C -0.78758(15) -0.01254(11) -0.71955(9) 0.0146(3) Uani 1 1 d .
C1 C -1.03717(19) 0.22142(14) -0.69169(11) 0.0258(4) Uani 1 1 d .
H1A H -1.0635 0.1893 -0.7331 0.039 Uiso 1 1 calc R
H1B H -0.9855 0.2680 -0.7070 0.039 Uiso 1 1 calc R
H1C H -1.1087 0.2434 -0.6669 0.039 Uiso 1 1 calc R
C4 C -0.79098(16) -0.05618(11) -0.79081(9) 0.0158(3) Uani 1 1 d .
H4 H -0.7748 -0.1174 -0.7851 0.019 Uiso 1 1 calc R
C5 C -0.8286(2) 0.28892(13) -0.56929(13) 0.0319(5) Uani 1 1 d .
H5A H -0.8787 0.3258 -0.5987 0.048 Uiso 1 1 calc R
H5B H -0.7555 0.2725 -0.5956 0.048 Uiso 1 1 calc R
H5C H -0.8047 0.3185 -0.5261 0.048 Uiso 1 1 calc R
C6 C -0.56892(17) -0.04462(11) -0.82726(10) 0.0179(4) Uani 1 1 d .
C7 C -0.69792(16) -0.01691(11) -0.84190(10) 0.0149(3) Uani 1 1 d .
H7 H -0.7192 -0.0360 -0.8907 0.018 Uiso 1 1 calc R
N8 N -0.92721(16) -0.14481(10) -0.65602(8) 0.0209(3) Uani 1 1 d .
C9 C -0.40575(18) 0.23385(13) -0.78499(11) 0.0245(4) Uani 1 1 d .
H9 H -0.3377 0.2688 -0.7754 0.029 Uiso 1 1 calc R
C10 C -0.71024(15) 0.08087(11) -0.84041(9) 0.0138(3) Uani 1 1 d .
C11 C -0.46550(18) 0.23956(12) -0.84972(11) 0.0229(4) Uani 1 1 d .
H11 H -0.4402 0.2785 -0.8847 0.027 Uiso 1 1 calc R
C12 C -0.56329(17) 0.18646(11) -0.86124(9) 0.0173(3) Uani 1 1 d .
C13 C -0.83105(16) 0.10103(11) -0.79951(9) 0.0145(3) Uani 1 1 d .
H13 H -0.8469 0.1627 -0.7992 0.017 Uiso 1 1 calc R
C14 C -0.8237(2) 0.15417(15) -0.50270(11) 0.0311(5) Uani 1 1 d .
H14A H -0.7479 0.1401 -0.5273 0.047 Uiso 1 1 calc R
H14B H -0.8686 0.1027 -0.4921 0.047 Uiso 1 1 calc R
H14C H -0.8046 0.1835 -0.4585 0.047 Uiso 1 1 calc R
C15 C -1.1635(2) -0.14900(16) -0.52773(11) 0.0305(5) Uani 1 1 d .
H15 H -1.1110 -0.1672 -0.4909 0.037 Uiso 1 1 calc R
C16 C -1.0412(2) 0.05793(13) -0.60973(12) 0.0273(4) Uani 1 1 d .
H16A H -1.0009 0.0263 -0.5720 0.041 Uiso 1 1 calc R
H16B H -1.0486 0.0227 -0.6519 0.041 Uiso 1 1 calc R
H16C H -1.1225 0.0750 -0.5939 0.041 Uiso 1 1 calc R
C17 C -1.2143(2) -0.14243(16) -0.65151(11) 0.0315(5) Uani 1 1 d .
H17 H -1.1966 -0.1565 -0.6992 0.038 Uiso 1 1 calc R
C18 C -0.91795(17) -0.04184(12) -0.82404(10) 0.0182(4) Uani 1 1 d .
H18A H -0.9817 -0.0662 -0.7933 0.022 Uiso 1 1 calc R
H18B H -0.9223 -0.0696 -0.8708 0.022 Uiso 1 1 calc R
C19 C -0.82739(18) -0.12545(11) -0.62666(10) 0.0183(4) Uani 1 1 d .
H19 H -0.8012 -0.1567 -0.5867 0.022 Uiso 1 1 calc R
C20 C -1.2674(2) -0.10414(16) -0.51229(12) 0.0344(5) Uani 1 1 d .
H20 H -1.2860 -0.0918 -0.4644 0.041 Uiso 1 1 calc R
C21 C -1.1366(2) -0.16728(13) -0.59766(10) 0.0254(4) Uani 1 1 d .
C22 C -0.44521(18) 0.17766(13) -0.73478(10) 0.0219(4) Uani 1 1 d .
C23 C -0.90162(18) 0.21071(13) -0.54980(10) 0.0210(4) Uani 1 1 d .
C24 C -0.36893(18) -0.04857(14) -0.87563(13) 0.0292(5) Uani 1 1 d .
H24A H -0.3323 -0.0508 -0.9234 0.035 Uiso 1 1 calc R
H24B H -0.3645 -0.1054 -0.8549 0.035 Uiso 1 1 calc R
C25 C -1.3176(2) -0.09706(16) -0.63521(12) 0.0347(5) Uani 1 1 d .
H25 H -1.3702 -0.0796 -0.6722 0.042 Uiso 1 1 calc R
C26 C -0.60340(16) 0.12942(11) -0.81029(9) 0.0145(3) Uani 1 1 d .
C27 C -0.29683(19) 0.01123(16) -0.83020(13) 0.0316(5) Uani 1 1 d .
H27A H -0.3253 0.0076 -0.7812 0.047 Uiso 1 1 calc R
H27B H -0.3081 0.0685 -0.8476 0.047 Uiso 1 1 calc R
H27C H -0.2103 -0.0035 -0.8323 0.047 Uiso 1 1 calc R
C28 C -0.93924(16) 0.05368(12) -0.83252(10) 0.0180(4) Uani 1 1 d .
H28A H -0.9464 0.0681 -0.8833 0.022 Uiso 1 1 calc R
H28B H -1.0158 0.0700 -0.8086 0.022 Uiso 1 1 calc R
C29 C -1.4588(2) -0.0278(2) -0.54673(14) 0.0457(7) Uani 1 1 d .
H29A H -1.4385 0.0146 -0.5111 0.068 Uiso 1 1 calc R
H29B H -1.5204 -0.0660 -0.5277 0.068 Uiso 1 1 calc R
H29C H -1.4908 -0.0002 -0.5891 0.068 Uiso 1 1 calc R
C30 C -1.3462(2) -0.07636(17) -0.56561(12) 0.0343(5) Uani 1 1 d .
C31 C -1.0168(2) 0.2370(2) -0.50962(14) 0.0470(7) Uani 1 1 d .
H31A H -1.0661 0.1874 -0.4992 0.070 Uiso 1 1 calc R
H31B H -1.0641 0.2760 -0.5387 0.070 Uiso 1 1 calc R
H31C H -0.9937 0.2645 -0.4653 0.070 Uiso 1 1 calc R

loop_
_atom_site_aniso_label
_atom_site_aniso_U_11
_atom_site_aniso_U_22
_atom_site_aniso_U_33
_atom_site_aniso_U_23
_atom_site_aniso_U_13
_atom_site_aniso_U_12
Si 0.0145(2) 0.0150(2) 0.0156(2) 0.00072(19) 0.00227(18) 0.00010(19)
S 0.0379(3) 0.0204(2) 0.0161(2) 0.00157(18) -0.0055(2) -0.0133(2)
Cl1 0.0293(3) 0.0579(4) 0.0233(2) -0.0054(2) -0.0084(2) -0.0149(3)
O1 0.0170(6) 0.0251(7) 0.0250(7) -0.0053(6) 0.0049(6) 0.0003(6)
O2 0.0248(7) 0.0337(8) 0.0161(6) 0.0029(6) -0.0040(6) -0.0067(6)
O3 0.0158(6) 0.0172(6) 0.0166(6) -0.0034(5) 0.0016(5) 0.0006(5)
O4 0.0437(9) 0.0193(7) 0.0188(6) 0.0039(5) -0.0058(6) -0.0091(7)
O5 0.0199(6) 0.0258(7) 0.0331(7) 0.0080(6) -0.0010(6) 0.0039(6)
N6 0.0237(8) 0.0180(8) 0.0162(7) 0.0036(6) -0.0003(6) -0.0025(7)
O7 0.0118(7) 0.0167(8) 0.0138(7) 0.0000(7) 0.0005(6) -0.0013(7)
N1 0.0185(8) 0.0174(8) 0.0161(8) 0.0015(7) -0.0033(7) -0.0001(7)
N2 0.0174(8) 0.0199(9) 0.0153(8) 0.0014(7) 0.0020(7) 0.0012(7)
C 0.0159(8) 0.0207(8) 0.0161(8) -0.0021(7) 0.0008(7) -0.0004(7)
C2 0.0118(7) 0.0173(8) 0.0146(8) 0.0011(7) 0.0003(6) -0.0012(7)
C1 0.0254(10) 0.0284(10) 0.0234(9) 0.0037(8) 0.0000(8) 0.0094(9)
C4 0.0158(8) 0.0142(8) 0.0172(8) 0.0002(7) -0.0008(7) -0.0011(7)
C5 0.0333(11) 0.0190(10) 0.0433(12) -0.0035(9) -0.0077(10) -0.0044(9)
C6 0.0174(9) 0.0123(8) 0.0241(9) -0.0048(7) 0.0007(7) -0.0006(7)
C7 0.0156(8) 0.0146(8) 0.0146(8) -0.0028(7) 0.0000(7) -0.0001(7)
N8 0.0294(8) 0.0174(8) 0.0159(7) 0.0009(6) -0.0013(7) -0.0062(7)
C9 0.0214(9) 0.0216(10) 0.0305(10) -0.0094(9) 0.0019(8) -0.0065(8)
C10 0.0127(8) 0.0154(8) 0.0133(7) 0.0008(7) -0.0008(6) -0.0009(7)
C11 0.0261(9) 0.0175(9) 0.0249(9) 0.0004(8) 0.0039(8) -0.0057(8)
C12 0.0183(8) 0.0151(8) 0.0186(8) -0.0019(7) 0.0022(7) 0.0010(7)
C13 0.0132(8) 0.0144(8) 0.0160(8) 0.0012(7) 0.0001(6) 0.0013(7)
C14 0.0387(12) 0.0341(11) 0.0204(9) 0.0043(9) -0.0075(9) -0.0054(11)
C15 0.0295(10) 0.0422(13) 0.0198(9) 0.0064(9) -0.0063(8) -0.0129(10)
C16 0.0229(9) 0.0224(9) 0.0364(11) 0.0005(9) 0.0069(9) -0.0054(8)
C17 0.0354(11) 0.0397(13) 0.0193(9) 0.0060(9) -0.0049(9) -0.0148(10)
C18 0.0159(8) 0.0189(9) 0.0199(8) -0.0005(7) -0.0024(7) -0.0028(7)
C19 0.0257(9) 0.0149(8) 0.0143(8) -0.0006(7) 0.0003(7) 0.0018(7)
C20 0.0308(11) 0.0513(15) 0.0210(9) 0.0033(10) -0.0025(9) -0.0144(11)
C21 0.0278(10) 0.0260(10) 0.0225(9) 0.0061(8) -0.0042(8) -0.0157(9)
C22 0.0194(8) 0.0273(10) 0.0190(8) -0.0078(8) -0.0016(7) -0.0009(8)
C23 0.0192(9) 0.0239(10) 0.0198(9) -0.0058(8) 0.0027(7) 0.0004(8)
C24 0.0171(9) 0.0287(10) 0.0419(12) -0.0082(10) 0.0080(9) 0.0038(8)
C25 0.0311(11) 0.0475(14) 0.0255(10) 0.0124(10) -0.0094(9) -0.0146(11)
C26 0.0141(8) 0.0133(8) 0.0163(8) -0.0031(7) 0.0016(6) 0.0008(7)
C27 0.0188(9) 0.0399(13) 0.0363(12) -0.0032(10) 0.0021(9) -0.0012(9)
C28 0.0138(8) 0.0209(9) 0.0194(8) 0.0018(7) -0.0031(7) 0.0000(7)
C29 0.0256(11) 0.0716(19) 0.0398(13) 0.0106(13) -0.0015(10) -0.0066(13)
C30 0.0240(10) 0.0486(14) 0.0304(11) 0.0111(11) -0.0022(9) -0.0171(10)
C31 0.0266(11) 0.076(2) 0.0379(13) -0.0308(14) 0.0064(10) 0.0021(13)

loop_
_atom_type_symbol
_atom_type_description
_atom_type_scat_dispersion_real
_atom_type_scat_dispersion_imag
_atom_type_scat_source
C C 0.0033 0.0016 'International Tables Vol C Tables 4.2.6.8 and 6.1.1.4'
H H 0.0000 0.0000 'International Tables Vol C Tables 4.2.6.8 and 6.1.1.4'
N N 0.0061 0.0033 'International Tables Vol C Tables 4.2.6.8 and 6.1.1.4'
O O 0.0106 0.0060 'International Tables Vol C Tables 4.2.6.8 and 6.1.1.4'
Si Si 0.0817 0.0704 'International Tables Vol C Tables 4.2.6.8 and 6.1.1.4'
S S 0.1246 0.1234 'International Tables Vol C Tables 4.2.6.8 and 6.1.1.4'
Cl Cl 0.1484 0.1585 'International Tables Vol C Tables 4.2.6.8 and 6.1.1.4'

loop_
_geom_angle_atom_site_label_1
_geom_angle_atom_site_label_2
_geom_angle_atom_site_label_3
_geom_angle
O3 Si C1 109.87(8)
O3 Si C16 109.87(8)
O3 Si C23 104.36(8)
C1 Si C16 109.67(11)
C1 Si C23 110.83(10)
C16 Si C23 112.13(10)
O4 S N8 111.57(9)
O4 S C21 107.22(9)
N8 S C21 94.56(9)
C6 O1 C24 116.28(16)
O7 O3 Si 122.72(11)
N2 N6 C12 111.48(15)
O3 O7 C13 119.39(15)
C2 O7 O3 124.94(16)
C2 O7 C13 115.60(16)
C19 N1 C2 117.37(15)
O2 N2 N6 125.42(17)
O2 N2 C10 126.51(17)
N6 N2 C10 108.07(15)
C26 C C22 117.64(18)
O7 C2 N1 124.75(17)
O7 C2 C4 111.87(16)
N1 C2 C4 123.18(16)
C2 C4 C7 110.71(15)
C2 C4 C18 108.36(15)
C7 C4 C18 106.44(14)
O1 C6 C7 110.18(16)
O5 C6 O1 124.14(17)
O5 C6 C7 125.68(18)
C4 C7 C10 109.72(15)
C6 C7 C4 112.83(15)
C6 C7 C10 111.70(14)
C19 N8 S 115.50(14)
C22 C9 C11 120.07(18)
N2 C10 C7 109.83(14)
N2 C10 C13 111.02(14)
C7 C10 C13 106.63(14)
C26 C10 N2 101.33(14)
C26 C10 C7 116.70(14)
C26 C10 C13 111.33(14)
C12 C11 C9 117.60(18)
N6 C12 C26 110.10(16)
C11 C12 N6 127.53(17)
C11 C12 C26 122.36(17)
O7 C13 C10 106.19(14)
O7 C13 C28 108.14(14)
C28 C13 C10 110.58(14)
C20 C15 C21 119.2(2)
C25 C17 C21 119.5(2)
C4 C18 C28 108.87(15)
N8 C19 N1 122.36(17)
C15 C20 C30 121.5(2)
C15 C21 S 119.81(17)
C15 C21 C17 120.6(2)
C17 C21 S 119.53(17)
C C22 Cl1 118.21(15)
C9 C22 Cl1 119.18(15)
C9 C22 C 122.59(18)
C5 C23 Si 110.84(14)
C5 C23 C14 109.22(17)
C5 C23 C31 109.1(2)
C14 C23 Si 109.96(14)
C14 C23 C31 109.5(2)
C31 C23 Si 108.14(14)
O1 C24 C27 111.87(17)
C17 C25 C30 121.4(2)
C C26 C10 131.71(17)
C C26 C12 119.73(17)
C12 C26 C10 108.56(15)
C13 C28 C18 108.96(14)
C20 C30 C29 120.0(2)
C25 C30 C20 117.8(2)
C25 C30 C29 122.2(2)

loop_
_geom_bond_atom_site_label_1
_geom_bond_atom_site_label_2
_geom_bond_distance
Si O3 1.6782(13)
Si C1 1.858(2)
Si C16 1.859(2)
Si C23 1.875(2)
S O4 1.4895(14)
S N8 1.7172(17)
S C21 1.789(2)
Cl1 C22 1.746(2)
O1 C6 1.345(2)
O1 C24 1.456(2)
O2 N2 1.219(2)
O3 O7 1.371(2)
O5 C6 1.203(2)
N6 N2 1.364(2)
N6 C12 1.393(2)
O7 C2 1.335(3)
O7 C13 1.511(2)
N1 C2 1.499(2)
N1 C19 1.493(3)
N2 C10 1.553(2)
C C22 1.395(3)
C C26 1.384(2)
C2 C4 1.518(2)
C4 C7 1.540(2)
C4 C18 1.547(2)
C5 C23 1.530(3)
C6 C7 1.510(3)
C7 C10 1.569(2)
N8 C19 1.267(3)
C9 C11 1.392(3)
C9 C22 1.377(3)
C10 C13 1.569(2)
C10 C26 1.518(2)
C11 C12 1.386(3)
C12 C26 1.398(3)
C13 C28 1.541(2)
C14 C23 1.531(3)
C15 C20 1.379(3)
C15 C21 1.387(3)
C17 C21 1.387(3)
C17 C25 1.381(4)
C18 C28 1.553(3)
C20 C30 1.401(3)
C23 C31 1.534(3)
C24 C27 1.509(3)
C25 C30 1.393(3)
C29 C30 1.503(4)

loop_
_geom_torsion_atom_site_label_1
_geom_torsion_atom_site_label_2
_geom_torsion_atom_site_label_3
_geom_torsion_atom_site_label_4
_geom_torsion
Si O3 O7 C2 -98.40(19)
Si O3 O7 C13 84.73(18)
S N8 C19 N1 179.99(14)
O1 C6 C7 C4 166.81(14)
O1 C6 C7 C10 -69.02(19)
O2 N2 C10 C7 49.2(2)
O2 N2 C10 C13 -68.5(2)
O2 N2 C10 C26 173.22(19)
O3 Si C23 C5 62.24(15)
O3 Si C23 C14 -58.62(15)
O3 Si C23 C31 -178.20(18)
O3 O7 C2 N1 -5.9(3)
O3 O7 C2 C4 179.15(15)
O3 O7 C13 C10 119.14(16)
O3 O7 C13 C28 -122.16(16)
O4 S N8 C19 8.97(18)
O4 S C21 C15 4.1(2)
O4 S C21 C17 -173.24(17)
O5 C6 C7 C4 -12.2(3)
O5 C6 C7 C10 112.0(2)
N6 N2 C10 C7 -130.60(16)
N6 N2 C10 C13 111.72(16)
N6 N2 C10 C26 -6.60(18)
N6 C12 C26 C 178.81(16)
N6 C12 C26 C10 -0.6(2)
O7 C2 C4 C7 59.6(2)
O7 C2 C4 C18 -56.8(2)
O7 C13 C28 C18 -52.18(19)
N1 C2 C4 C7 -115.49(18)
N1 C2 C4 C18 128.14(17)
N2 N6 C12 C11 174.54(19)
N2 N6 C12 C26 -4.0(2)
N2 C10 C13 O7 -177.06(14)
N2 C10 C13 C28 65.86(19)
N2 C10 C26 C -175.08(19)
N2 C10 C26 C12 4.26(18)
C2 O7 C13 C10 -58.0(2)
C2 O7 C13 C28 60.7(2)
C2 N1 C19 N8 -5.4(3)
C2 C4 C7 C6 77.38(19)
C2 C4 C7 C10 -47.87(19)
C2 C4 C18 C28 59.33(19)
C1 Si O3 O7 -71.28(15)
C1 Si C23 C5 -55.98(17)
C1 Si C23 C14 -176.84(14)
C1 Si C23 C31 63.6(2)
C4 C7 C10 N2 -132.06(15)
C4 C7 C10 C13 -11.69(19)
C4 C7 C10 C26 113.42(17)
C4 C18 C28 C13 -4.4(2)
C6 O1 C24 C27 -81.1(2)
C6 C7 C10 N2 102.05(17)
C6 C7 C10 C13 -137.58(15)
C6 C7 C10 C26 -12.5(2)
C7 C4 C18 C28 -59.77(18)
C7 C10 C13 O7 63.34(17)
C7 C10 C13 C28 -53.74(18)
C7 C10 C26 C -55.9(3)
C7 C10 C26 C12 123.47(17)
N8 S C21 C15 -110.13(18)
N8 S C21 C17 72.51(18)
C9 C11 C12 N6 -177.58(18)
C9 C11 C12 C26 0.8(3)
C10 C13 C28 C18 63.69(19)
C11 C9 C22 Cl1 177.93(16)
C11 C9 C22 C -0.2(3)
C11 C12 C26 C 0.2(3)
C11 C12 C26 C10 -179.28(17)
C12 N6 N2 O2 -173.04(18)
C12 N6 N2 C10 6.8(2)
C13 O7 C2 N1 171.12(16)
C13 O7 C2 C4 -3.9(2)
C13 C10 C26 C 66.8(2)
C13 C10 C26 C12 -113.83(16)
C15 C20 C30 C25 1.3(3)
C15 C20 C30 C29 179.9(2)
C16 Si O3 O7 49.45(16)
C16 Si C23 C5 -178.90(14)
C16 Si C23 C14 60.24(17)
C16 Si C23 C31 -59.3(2)
C17 C25 C30 C20 -0.9(4)
C17 C25 C30 C29 -179.4(2)
C18 C4 C7 C6 -165.07(15)
C18 C4 C7 C10 69.68(18)
C19 N1 C2 O7 120.9(2)
C19 N1 C2 C4 -64.6(2)
C20 C15 C21 S -178.72(17)
C20 C15 C21 C17 -1.4(3)
C21 S N8 C19 119.51(15)
C21 C15 C20 C30 -0.2(3)
C21 C17 C25 C30 -0.6(4)
C22 C C26 C10 178.14(18)
C22 C C26 C12 -1.1(3)
C22 C9 C11 C12 -0.8(3)
C23 Si O3 O7 169.84(13)
C24 O1 C6 O5 0.7(3)
C24 O1 C6 C7 -178.31(16)
C25 C17 C21 S 179.15(17)
C25 C17 C21 C15 1.8(3)
C26 C C22 Cl1 -176.97(14)
C26 C C22 C9 1.2(3)
C26 C10 C13 O7 -64.98(18)
C26 C10 C13 C28 177.94(14)
